data_4507192
loop_
_publ_author_name
'Bhattacharya, Suman'
'Saha, Binoy K.'

_publ_section_title
;
 Polymorphism through Desolvation of the Solvates of a van der Waals Host
;
_journal_issue 2
_journal_name_full 'Crystal Growth &amp; Design'
_journal_page_first 606
_journal_paper_doi 10.1021/cg301269d
_journal_volume 13
_journal_year 2013
_chemical_formula_moiety 'C33 H36 O3'
_chemical_formula_sum 'C33 H36 O3'
_chemical_formula_weight 480.62
_chemical_name_common 1H-Form-II
_chemical_name_systematic
;
2,4,6-Triethyl-1,3,5-trisphenoxymethylbenzene 
;
_space_group_crystal_system triclinic
_space_group_IT_number 2
_space_group_name_Hall '-P 1'
_space_group_name_H-M_alt 'P -1'
_symmetry_space_group_name_Hall '-P 1'
_symmetry_space_group_name_H-M 'P -1'
_atom_sites_solution_hydrogens geom
_atom_sites_solution_primary direct
_atom_sites_solution_secondary difmap
_audit_creation_date 2012-02-10
_audit_creation_method
;
  Olex2 1.1
  (compiled 2011.11.01 svn.r2039, GUI svn.r3906)
;
_cell_angle_alpha 89.651(7)
_cell_angle_beta 71.309(8)
_cell_angle_gamma 62.366(10)
_cell_formula_units_Z 4
_cell_length_a 13.9797(15)
_cell_length_b 14.1323(14)
_cell_length_c 17.0214(14)
_cell_measurement_reflns_used 6165
_cell_measurement_temperature 298(2)
_cell_measurement_theta_max 29.1873
_cell_measurement_theta_min 2.7797
_cell_volume 2781.1(6)
_computing_cell_refinement
;
CrysAlisPro, Oxford Diffraction Ltd.,
Version 1.171.34.44 (release 25-10-2010 CrysAlis171 .NET)
(compiled Oct 25 2010,18:11:34)
;
_computing_data_collection
;
CrysAlisPro, Oxford Diffraction Ltd.,
Version 1.171.34.44 (release 25-10-2010 CrysAlis171 .NET)
(compiled Oct 25 2010,18:11:34)
;
_computing_data_reduction
;
CrysAlisPro, Oxford Diffraction Ltd.,
Version 1.171.34.44 (release 25-10-2010 CrysAlis171 .NET)
(compiled Oct 25 2010,18:11:34)
;
_computing_molecular_graphics
;
O. V. Dolomanov, L. J. Bourhis, R. J. Gildea, J. A. K. Howard and H. Puschmann,
OLEX2: a complete structure solution, refinement and analysis program.
J. Appl. Cryst. (2009). 42, 339-341.
;
_computing_publication_material
;
O. V. Dolomanov, L. J. Bourhis, R. J. Gildea, J. A. K. Howard and H. Puschmann,
OLEX2: a complete structure solution, refinement and analysis program.
J. Appl. Cryst. (2009). 42, 339-341.
;
_computing_structure_refinement
;
SHELXL, G.M. Sheldrick, Acta Cryst.
2008). A64, 112-122
;
_computing_structure_solution 'SHELXS-97 (Sheldrick, 1990)'
_diffrn_ambient_temperature 298(2)
_diffrn_detector_area_resol_mean 15.9821
_diffrn_measured_fraction_theta_full 0.999
_diffrn_measured_fraction_theta_max 0.999
_diffrn_measurement_details
;
  1 omega  -47.00   48.00   1.0000   25.0000
omega____ theta____ kappa____ phi______ frames
    -      -17.3397   77.0000 -150.0000 95

  2 omega   22.00   50.00   1.0000   25.0000
omega____ theta____ kappa____ phi______ frames
    -      -17.3397   77.0000 -120.0000 28

  3 omega  -47.00   31.00   1.0000   25.0000
omega____ theta____ kappa____ phi______ frames
    -      -17.3397   77.0000  120.0000 78

  4 omega  -39.00  -14.00   1.0000   25.0000
omega____ theta____ kappa____ phi______ frames
    -      -17.3397   77.0000  -30.0000 25

  5 omega   13.00   51.00   1.0000   25.0000
omega____ theta____ kappa____ phi______ frames
    -      -17.3397   77.0000  -30.0000 38

  6 omega   -9.00   38.00   1.0000   25.0000
omega____ theta____ kappa____ phi______ frames
    -       18.9803   77.0000   90.0000 47

  7 omega   -9.00   73.00   1.0000   25.0000
omega____ theta____ kappa____ phi______ frames
    -       18.9803   77.0000  -30.0000 82

  8 omega  -94.00  -32.00   1.0000   25.0000
omega____ theta____ kappa____ phi______ frames
    -      -17.3397  179.0000  -60.0000 62

  9 omega  -90.00  -14.00   1.0000   25.0000
omega____ theta____ kappa____ phi______ frames
    -      -17.3397  -37.0000   60.0000 76

 10 omega  -11.00   89.00   1.0000   25.0000
omega____ theta____ kappa____ phi______ frames
    -       18.9803   77.0000 -150.0000 100
;
_diffrn_measurement_device_type 'Xcalibur, Eos'
_diffrn_measurement_method '\w scans'
_diffrn_orient_matrix_UB_11 0.0579081000
_diffrn_orient_matrix_UB_12 -0.0412403000
_diffrn_orient_matrix_UB_13 -0.0091116000
_diffrn_orient_matrix_UB_21 0.0180964000
_diffrn_orient_matrix_UB_22 0.0208475000
_diffrn_orient_matrix_UB_23 -0.0364864000
_diffrn_orient_matrix_UB_31 0.0087132000
_diffrn_orient_matrix_UB_32 0.0341126000
_diffrn_orient_matrix_UB_33 0.0239931000
_diffrn_radiation_monochromator graphite
_diffrn_radiation_type 'Mo K\a'
_diffrn_radiation_wavelength 0.7107
_diffrn_reflns_av_R_equivalents 0.1024
_diffrn_reflns_av_unetI/netI 0.1687
_diffrn_reflns_limit_h_max 16
_diffrn_reflns_limit_h_min -16
_diffrn_reflns_limit_k_max 16
_diffrn_reflns_limit_k_min -16
_diffrn_reflns_limit_l_max 20
_diffrn_reflns_limit_l_min -20
_diffrn_reflns_number 30425
_diffrn_reflns_theta_full 25.00
_diffrn_reflns_theta_max 25.00
_diffrn_reflns_theta_min 2.79
_diffrn_source 'Enhance (Mo) X-ray Source'
_exptl_absorpt_coefficient_mu 0.072
_exptl_absorpt_correction_T_max 0.987
_exptl_absorpt_correction_T_min 0.973
_exptl_absorpt_correction_type multi-scan
_exptl_absorpt_process_details
;
CrysAlisPro, Oxford Diffraction Ltd.,
Version 1.171.34.44 (release 25-10-2010 CrysAlis171 .NET)
(compiled Oct 25 2010,18:11:34)
Empirical absorption correction using spherical harmonics,
 implemented in SCALE3 ABSPACK scaling algorithm.
;
_exptl_crystal_colour colourless
_exptl_crystal_density_diffrn 1.148
_exptl_crystal_density_method 'not measured'
_exptl_crystal_description plate
_exptl_crystal_F_000 1032
_exptl_crystal_size_max 0.48
_exptl_crystal_size_mid 0.32
_exptl_crystal_size_min 0.18
_refine_diff_density_max 0.179
_refine_diff_density_min -0.168
_refine_diff_density_rms 0.038
_refine_ls_extinction_method none
_refine_ls_goodness_of_fit_ref 0.900
_refine_ls_hydrogen_treatment constr
_refine_ls_matrix_type full
_refine_ls_number_parameters 655
_refine_ls_number_reflns 9807
_refine_ls_number_restraints 0
_refine_ls_restrained_S_all 0.900
_refine_ls_R_factor_all 0.2064
_refine_ls_R_factor_gt 0.0675
_refine_ls_shift/su_max 0.001
_refine_ls_shift/su_mean 0.000
_refine_ls_structure_factor_coef Fsqd
_refine_ls_weighting_details 'calc w=1/[\s^2^(Fo^2^)+(0.0413P)^2^+0.0000P] where P=(Fo^2^+2Fc^2^)/3'
_refine_ls_weighting_scheme calc
_refine_ls_wR_factor_gt 0.1210
_refine_ls_wR_factor_ref 0.1672
_reflns_number_gt 3573
_reflns_number_total 9807
_reflns_threshold_expression >2sigma(I)
_cod_data_source_file cg301269d_si_001.cif
_cod_data_source_block 1H-Form-II
_cod_original_cell_volume 2781.1(5)
_cod_database_code 4507192

loop_
_space_group_symop_id
_space_group_symop_operation_xyz
1 'x, y, z'
2 '-x, -y, -z'

loop_
_atom_site_label
_atom_site_type_symbol
_atom_site_fract_x
_atom_site_fract_y
_atom_site_fract_z
_atom_site_U_iso_or_equiv
_atom_site_adp_type
_atom_site_occupancy
_atom_site_symmetry_multiplicity
_atom_site_calc_flag
_atom_site_refinement_flags
O2 O 0.1310(2) 0.8940(2) 0.65716(15) 0.0591(7) Uani 1 1 d .
O3 O -0.2432(3) 0.8940(2) 0.52547(17) 0.0727(9) Uani 1 1 d .
O1 O 0.2079(2) 0.7834(2) 0.27484(16) 0.0663(8) Uani 1 1 d .
C6 C 0.1416(3) 0.7678(3) 0.4181(2) 0.0442(9) Uani 1 1 d .
C4 C -0.0476(3) 0.8104(3) 0.5151(2) 0.0459(10) Uani 1 1 d .
C2 C 0.0573(3) 0.8890(3) 0.5503(2) 0.0441(9) Uani 1 1 d .
C1 C 0.1500(3) 0.8328(3) 0.4749(2) 0.0457(10) Uani 1 1 d .
C3 C -0.0420(3) 0.8786(3) 0.5715(2) 0.0452(10) Uani 1 1 d .
C7 C 0.2374(3) 0.7126(3) 0.3342(2) 0.0552(11) Uani 1 1 d .
H7A H 0.3104 0.6999 0.3374 0.066 Uiso 1 1 calc R
H7B H 0.2447 0.6435 0.3173 0.066 Uiso 1 1 calc R
C16 C 0.0650(3) 0.9612(3) 0.6098(2) 0.0569(11) Uani 1 1 d .
H16A H 0.1024 1.0000 0.5785 0.068 Uiso 1 1 calc R
H16B H -0.0119 1.0139 0.6474 0.068 Uiso 1 1 calc R
C17 C 0.1484(3) 0.9439(3) 0.7155(2) 0.0500(10) Uani 1 1 d .
C5 C 0.0414(3) 0.7573(3) 0.4386(2) 0.0484(10) Uani 1 1 d .
C25 C -0.1552(3) 0.7985(3) 0.5393(2) 0.0611(11) Uani 1 1 d .
H25A H -0.1401 0.7350 0.5051 0.073 Uiso 1 1 calc R
H25B H -0.1791 0.7907 0.5980 0.073 Uiso 1 1 calc R
C23 C -0.1415(3) 0.9387(3) 0.6539(2) 0.0604(11) Uani 1 1 d .
H23A H -0.2111 0.9437 0.6495 0.072 Uiso 1 1 calc R
H23B H -0.1542 1.0119 0.6635 0.072 Uiso 1 1 calc R
C14 C 0.2610(3) 0.8387(3) 0.4536(2) 0.0603(11) Uani 1 1 d .
H14A H 0.2431 0.9080 0.4809 0.072 Uiso 1 1 calc R
H14B H 0.2929 0.8351 0.3933 0.072 Uiso 1 1 calc R
C22 C 0.2234(4) 0.8753(4) 0.7527(2) 0.0656(12) Uani 1 1 d .
H22 H 0.2570 0.8006 0.7378 0.079 Uiso 1 1 calc R
C32 C 0.0320(4) 0.6876(3) 0.3774(2) 0.0678(12) Uani 1 1 d .
H32A H 0.0763 0.6882 0.3205 0.081 Uiso 1 1 calc R
H32B H -0.0482 0.7190 0.3823 0.081 Uiso 1 1 calc R
C8 C 0.2898(4) 0.7607(4) 0.1971(3) 0.0583(11) Uani 1 1 d .
C26 C -0.3545(4) 0.9097(4) 0.5590(2) 0.0588(11) Uani 1 1 d .
C27 C -0.4429(4) 1.0160(4) 0.5827(3) 0.0727(13) Uani 1 1 d .
H27 H -0.4260 1.0727 0.5784 0.087 Uiso 1 1 calc R
C24 C -0.1212(4) 0.8848(4) 0.7292(2) 0.0808(14) Uani 1 1 d .
H24A H -0.1084 0.8123 0.7201 0.121 Uiso 1 1 calc R
H24B H -0.1877 0.9255 0.7791 0.121 Uiso 1 1 calc R
H24C H -0.0546 0.8828 0.7357 0.121 Uiso 1 1 calc R
C31 C -0.3798(4) 0.8268(4) 0.5671(2) 0.0671(12) Uani 1 1 d .
H31 H -0.3204 0.7553 0.5517 0.081 Uiso 1 1 calc R
C21 C 0.2484(4) 0.9166(4) 0.8113(3) 0.0776(14) Uani 1 1 d .
H21 H 0.2984 0.8700 0.8363 0.093 Uiso 1 1 calc R
C18 C 0.0975(4) 1.0540(3) 0.7376(2) 0.0656(12) Uani 1 1 d .
H18 H 0.0462 1.1004 0.7133 0.079 Uiso 1 1 calc R
C33 C 0.0752(4) 0.5710(4) 0.3918(3) 0.0921(15) Uani 1 1 d .
H33A H 0.0648 0.5316 0.3525 0.138 Uiso 1 1 calc R
H33B H 0.0322 0.5697 0.4481 0.138 Uiso 1 1 calc R
H33C H 0.1558 0.5380 0.3839 0.138 Uiso 1 1 calc R
C15 C 0.3514(3) 0.7484(3) 0.4807(3) 0.0789(14) Uani 1 1 d .
H15A H 0.3723 0.6796 0.4519 0.118 Uiso 1 1 calc R
H15B H 0.3204 0.7515 0.5403 0.118 Uiso 1 1 calc R
H15C H 0.4188 0.7571 0.4669 0.118 Uiso 1 1 calc R
C9 C 0.2560(4) 0.8290(4) 0.1426(3) 0.0899(16) Uani 1 1 d .
H9 H 0.1805 0.8859 0.1593 0.108 Uiso 1 1 calc R
C29 C -0.5822(5) 0.9547(5) 0.6214(3) 0.0900(16) Uani 1 1 d .
H29 H -0.6587 0.9694 0.6424 0.108 Uiso 1 1 calc R
C20 C 0.1998(5) 1.0262(5) 0.8328(3) 0.0856(16) Uani 1 1 d .
H20 H 0.2181 1.0543 0.8716 0.103 Uiso 1 1 calc R
C19 C 0.1237(4) 1.0953(4) 0.7970(3) 0.0860(15) Uani 1 1 d .
H19 H 0.0897 1.1698 0.8126 0.103 Uiso 1 1 calc R
C30 C -0.4937(5) 0.8496(5) 0.5983(3) 0.0846(15) Uani 1 1 d .
H30 H -0.5107 0.7931 0.6038 0.102 Uiso 1 1 calc R
C28 C -0.5568(4) 1.0375(4) 0.6131(3) 0.0848(15) Uani 1 1 d .
H28 H -0.6165 1.1089 0.6280 0.102 Uiso 1 1 calc R
C13 C 0.3997(4) 0.6753(4) 0.1712(3) 0.0909(16) Uani 1 1 d .
H13 H 0.4234 0.6263 0.2067 0.109 Uiso 1 1 calc R
C10 C 0.3330(6) 0.8142(5) 0.0629(3) 0.1070(19) Uani 1 1 d .
H10 H 0.3089 0.8606 0.0260 0.128 Uiso 1 1 calc R
C12 C 0.4750(5) 0.6632(5) 0.0916(4) 0.124(2) Uani 1 1 d .
H12 H 0.5499 0.6052 0.0739 0.149 Uiso 1 1 calc R
C11 C 0.4439(6) 0.7324(6) 0.0382(3) 0.117(2) Uani 1 1 d .
H11 H 0.4972 0.7242 -0.0144 0.140 Uiso 1 1 calc R
O5 O -0.0985(2) 0.5810(2) 0.23289(15) 0.0623(8) Uani 1 1 d .
O4 O -0.2200(2) 0.7496(2) -0.08095(17) 0.0703(8) Uani 1 1 d .
C35 C -0.0321(3) 0.5959(3) 0.0881(2) 0.0427(9) Uani 1 1 d .
O6 O 0.2548(2) 0.5847(2) -0.12944(17) 0.0661(8) Uani 1 1 d .
C39 C -0.1181(3) 0.7335(3) 0.0100(2) 0.0451(10) Uani 1 1 d .
C38 C -0.0125(3) 0.7301(3) -0.0303(2) 0.0442(9) Uani 1 1 d .
C36 C 0.0737(3) 0.5930(3) 0.0495(2) 0.0460(10) Uani 1 1 d .
C37 C 0.0824(3) 0.6622(3) -0.0090(2) 0.0449(9) Uani 1 1 d .
C34 C -0.1281(3) 0.6655(3) 0.0690(2) 0.0450(9) Uani 1 1 d .
C40 C -0.2197(3) 0.8073(3) -0.0125(2) 0.0606(11) Uani 1 1 d .
H40A H -0.2907 0.8304 0.0354 0.073 Uiso 1 1 calc R
H40B H -0.2145 0.8711 -0.0288 0.073 Uiso 1 1 calc R
C49 C -0.0419(3) 0.5206(3) 0.1494(2) 0.0557(11) Uani 1 1 d .
H49A H -0.0859 0.4890 0.1386 0.067 Uiso 1 1 calc R
H49B H 0.0345 0.4623 0.1430 0.067 Uiso 1 1 calc R
C59 C 0.3488(4) 0.5862(3) -0.1855(3) 0.0596(11) Uani 1 1 d .
C56 C 0.1798(3) 0.5181(3) 0.0698(2) 0.0603(11) Uani 1 1 d .
H56A H 0.2488 0.5016 0.0218 0.072 Uiso 1 1 calc R
H56B H 0.1794 0.4506 0.0798 0.072 Uiso 1 1 calc R
C58 C 0.1960(3) 0.6596(3) -0.0522(2) 0.0607(11) Uani 1 1 d .
H58A H 0.1830 0.7312 -0.0633 0.073 Uiso 1 1 calc R
H58B H 0.2422 0.6368 -0.0167 0.073 Uiso 1 1 calc R
C50 C -0.1376(4) 0.5330(4) 0.2962(2) 0.0559(11) Uani 1 1 d .
C65 C -0.0001(3) 0.7995(3) -0.0977(2) 0.0607(11) Uani 1 1 d .
H65A H -0.0520 0.8081 -0.1271 0.073 Uiso 1 1 calc R
H65B H 0.0783 0.7621 -0.1384 0.073 Uiso 1 1 calc R
C47 C -0.2434(3) 0.6700(3) 0.1109(2) 0.0621(11) Uani 1 1 d .
H47A H -0.2298 0.5993 0.1250 0.075 Uiso 1 1 calc R
H47B H -0.2829 0.6850 0.0710 0.075 Uiso 1 1 calc R
C41 C -0.2995(4) 0.8051(5) -0.1178(3) 0.0685(13) Uani 1 1 d .
C51 C -0.0993(4) 0.4240(4) 0.2909(3) 0.0694(12) Uani 1 1 d .
H51 H -0.0427 0.3771 0.2416 0.083 Uiso 1 1 calc R
C57 C 0.1835(4) 0.5684(4) 0.1467(3) 0.0921(16) Uani 1 1 d .
H57A H 0.1806 0.6367 0.1380 0.138 Uiso 1 1 calc R
H57B H 0.2538 0.5207 0.1556 0.138 Uiso 1 1 calc R
H57C H 0.1184 0.5796 0.1953 0.138 Uiso 1 1 calc R
C48 C -0.3229(4) 0.7550(3) 0.1909(2) 0.0825(14) Uani 1 1 d .
H48A H -0.3380 0.8255 0.1777 0.124 Uiso 1 1 calc R
H48B H -0.2861 0.7392 0.2318 0.124 Uiso 1 1 calc R
H48C H -0.3945 0.7536 0.2133 0.124 Uiso 1 1 calc R
C53 C -0.2249(5) 0.4512(5) 0.4313(3) 0.0964(17) Uani 1 1 d .
H53 H -0.2539 0.4240 0.4774 0.116 Uiso 1 1 calc R
C64 C 0.4153(4) 0.6209(4) -0.1652(3) 0.0821(15) Uani 1 1 d .
H64 H 0.3962 0.6483 -0.1095 0.098 Uiso 1 1 calc R
C60 C 0.3783(4) 0.5452(4) -0.2687(3) 0.0810(14) Uani 1 1 d .
H60 H 0.3350 0.5191 -0.2832 0.097 Uiso 1 1 calc R
C55 C -0.2193(4) 0.6011(4) 0.3696(3) 0.0846(15) Uani 1 1 d .
H55 H -0.2450 0.6752 0.3741 0.102 Uiso 1 1 calc R
C66 C -0.0267(4) 0.9116(3) -0.0620(2) 0.0813(14) Uani 1 1 d .
H66A H -0.0127 0.9499 -0.1073 0.122 Uiso 1 1 calc R
H66B H 0.0222 0.9038 -0.0308 0.122 Uiso 1 1 calc R
H66C H -0.1062 0.9515 -0.0254 0.122 Uiso 1 1 calc R
C42 C -0.2924(5) 0.7461(4) -0.1854(3) 0.0968(18) Uani 1 1 d .
H42 H -0.2387 0.6727 -0.2019 0.116 Uiso 1 1 calc R
C44 C -0.4442(6) 0.9028(8) -0.2057(5) 0.144(3) Uani 1 1 d .
H44 H -0.4938 0.9352 -0.2350 0.173 Uiso 1 1 calc R
C46 C -0.3781(4) 0.9134(5) -0.0933(3) 0.1002(18) Uani 1 1 d .
H46 H -0.3831 0.9532 -0.0474 0.120 Uiso 1 1 calc R
C63 C 0.5117(5) 0.6157(5) -0.2274(4) 0.1065(19) Uani 1 1 d .
H63 H 0.5578 0.6380 -0.2131 0.128 Uiso 1 1 calc R
C52 C -0.1443(4) 0.3828(4) 0.3585(3) 0.0889(16) Uani 1 1 d .
H52 H -0.1194 0.3089 0.3541 0.107 Uiso 1 1 calc R
C62 C 0.5382(5) 0.5781(5) -0.3086(5) 0.116(2) Uani 1 1 d .
H62 H 0.6019 0.5760 -0.3502 0.139 Uiso 1 1 calc R
C54 C -0.2633(5) 0.5601(5) 0.4365(3) 0.109(2) Uani 1 1 d .
H54 H -0.3199 0.6069 0.4859 0.131 Uiso 1 1 calc R
C43 C -0.3654(7) 0.7968(7) -0.2280(4) 0.125(3) Uani 1 1 d .
H43 H -0.3604 0.7568 -0.2738 0.150 Uiso 1 1 calc R
C45 C -0.4505(5) 0.9629(6) -0.1387(4) 0.156(3) Uani 1 1 d .
H45 H -0.5032 1.0367 -0.1238 0.187 Uiso 1 1 calc R
C61 C 0.4728(5) 0.5434(5) -0.3302(3) 0.1056(19) Uani 1 1 d .
H61 H 0.4914 0.5183 -0.3863 0.127 Uiso 1 1 calc R

loop_
_atom_site_aniso_label
_atom_site_aniso_U_11
_atom_site_aniso_U_22
_atom_site_aniso_U_33
_atom_site_aniso_U_23
_atom_site_aniso_U_13
_atom_site_aniso_U_12
O2 0.076(2) 0.0492(17) 0.0638(18) 0.0136(14) -0.0407(17) -0.0294(16)
O3 0.051(2) 0.080(2) 0.098(2) 0.0317(18) -0.0279(18) -0.0393(18)
O1 0.062(2) 0.065(2) 0.0482(18) 0.0137(15) -0.0064(16) -0.0212(16)
C6 0.037(3) 0.046(3) 0.040(2) 0.0109(19) -0.010(2) -0.015(2)
C4 0.047(3) 0.049(3) 0.049(3) 0.018(2) -0.019(2) -0.027(2)
C2 0.047(3) 0.040(2) 0.048(3) 0.015(2) -0.021(2) -0.021(2)
C1 0.042(3) 0.047(3) 0.053(3) 0.018(2) -0.021(2) -0.024(2)
C3 0.039(3) 0.051(3) 0.043(2) 0.013(2) -0.012(2) -0.022(2)
C7 0.051(3) 0.055(3) 0.052(3) 0.010(2) -0.012(2) -0.025(2)
C16 0.065(3) 0.050(3) 0.064(3) 0.015(2) -0.033(3) -0.028(2)
C17 0.055(3) 0.055(3) 0.044(2) 0.005(2) -0.015(2) -0.030(2)
C5 0.053(3) 0.047(3) 0.045(2) 0.011(2) -0.017(2) -0.025(2)
C25 0.053(3) 0.067(3) 0.069(3) 0.017(2) -0.019(2) -0.035(3)
C23 0.059(3) 0.054(3) 0.057(3) 0.005(2) -0.013(2) -0.025(2)
C14 0.047(3) 0.059(3) 0.080(3) 0.016(2) -0.021(2) -0.031(2)
C22 0.085(4) 0.067(3) 0.057(3) 0.017(2) -0.031(3) -0.042(3)
C32 0.072(3) 0.078(3) 0.058(3) 0.004(2) -0.021(3) -0.042(3)
C8 0.061(3) 0.060(3) 0.050(3) 0.012(2) -0.012(3) -0.032(3)
C26 0.054(3) 0.075(3) 0.057(3) 0.018(2) -0.019(3) -0.040(3)
C27 0.069(4) 0.073(4) 0.078(3) 0.013(3) -0.028(3) -0.034(3)
C24 0.087(4) 0.091(4) 0.049(3) 0.023(3) -0.008(3) -0.043(3)
C31 0.050(3) 0.075(3) 0.081(3) 0.017(3) -0.020(3) -0.035(3)
C21 0.096(4) 0.103(4) 0.057(3) 0.021(3) -0.037(3) -0.061(4)
C18 0.072(3) 0.057(3) 0.065(3) 0.001(2) -0.027(3) -0.028(3)
C33 0.115(4) 0.066(4) 0.105(4) 0.002(3) -0.037(3) -0.053(3)
C15 0.057(3) 0.082(4) 0.103(4) 0.015(3) -0.034(3) -0.035(3)
C9 0.090(4) 0.079(4) 0.053(3) 0.012(3) -0.002(3) -0.020(3)
C29 0.070(4) 0.123(5) 0.085(4) 0.031(4) -0.023(3) -0.056(4)
C20 0.101(4) 0.110(5) 0.063(3) -0.001(3) -0.029(3) -0.065(4)
C19 0.092(4) 0.072(4) 0.087(4) -0.009(3) -0.026(3) -0.039(3)
C30 0.072(4) 0.103(5) 0.101(4) 0.028(3) -0.033(3) -0.058(4)
C28 0.063(4) 0.094(4) 0.080(4) 0.017(3) -0.024(3) -0.026(3)
C13 0.057(4) 0.107(4) 0.065(3) 0.024(3) 0.003(3) -0.021(3)
C10 0.131(6) 0.100(5) 0.070(4) 0.029(3) -0.021(4) -0.049(4)
C12 0.061(4) 0.152(6) 0.095(5) 0.021(4) 0.011(4) -0.027(4)
C11 0.105(6) 0.149(7) 0.069(4) 0.021(4) 0.006(4) -0.064(5)
O5 0.092(2) 0.0539(18) 0.0418(16) 0.0115(14) -0.0155(16) -0.0423(17)
O4 0.085(2) 0.069(2) 0.0694(19) 0.0201(16) -0.0491(19) -0.0337(18)
C35 0.055(3) 0.037(2) 0.032(2) 0.0059(18) -0.009(2) -0.023(2)
O6 0.056(2) 0.072(2) 0.0576(18) -0.0066(15) 0.0034(16) -0.0369(17)
C39 0.052(3) 0.041(2) 0.043(2) 0.0075(19) -0.021(2) -0.021(2)
C38 0.054(3) 0.034(2) 0.039(2) 0.0032(18) -0.013(2) -0.020(2)
C36 0.052(3) 0.045(3) 0.040(2) 0.0047(19) -0.018(2) -0.022(2)
C37 0.047(3) 0.044(3) 0.039(2) 0.0004(19) -0.009(2) -0.022(2)
C34 0.044(3) 0.043(2) 0.041(2) -0.0025(19) -0.011(2) -0.019(2)
C40 0.065(3) 0.062(3) 0.056(3) 0.013(2) -0.027(2) -0.028(3)
C49 0.057(3) 0.052(3) 0.048(3) 0.007(2) -0.009(2) -0.025(2)
C59 0.046(3) 0.059(3) 0.063(3) 0.016(2) -0.010(3) -0.023(2)
C56 0.067(3) 0.064(3) 0.058(3) 0.015(2) -0.023(2) -0.037(3)
C58 0.066(3) 0.063(3) 0.057(3) 0.010(2) -0.017(3) -0.037(3)
C50 0.075(3) 0.060(3) 0.041(3) 0.016(2) -0.021(2) -0.039(3)
C65 0.071(3) 0.051(3) 0.050(3) 0.015(2) -0.017(2) -0.025(2)
C47 0.057(3) 0.059(3) 0.066(3) 0.012(2) -0.019(3) -0.026(2)
C41 0.063(4) 0.100(4) 0.061(3) 0.036(3) -0.032(3) -0.048(3)
C51 0.072(3) 0.054(3) 0.065(3) 0.023(2) -0.016(3) -0.022(3)
C57 0.107(4) 0.111(4) 0.088(4) 0.025(3) -0.063(3) -0.058(4)
C48 0.059(3) 0.085(4) 0.062(3) 0.004(3) -0.004(3) -0.014(3)
C53 0.146(6) 0.094(4) 0.066(4) 0.039(3) -0.028(4) -0.078(4)
C64 0.069(4) 0.089(4) 0.092(4) 0.022(3) -0.017(3) -0.050(3)
C60 0.065(4) 0.077(4) 0.066(3) 0.006(3) -0.005(3) -0.019(3)
C55 0.138(5) 0.066(3) 0.045(3) 0.012(3) -0.015(3) -0.058(3)
C66 0.112(4) 0.053(3) 0.072(3) 0.017(2) -0.017(3) -0.045(3)
C42 0.151(5) 0.121(5) 0.101(4) 0.068(4) -0.086(4) -0.104(4)
C44 0.103(6) 0.259(11) 0.097(6) 0.088(7) -0.071(5) -0.088(7)
C46 0.056(4) 0.132(5) 0.059(3) 0.025(3) -0.020(3) -0.005(3)
C63 0.079(5) 0.106(5) 0.133(5) 0.036(4) -0.020(4) -0.057(4)
C52 0.098(4) 0.065(4) 0.088(4) 0.040(3) -0.019(3) -0.037(3)
C62 0.080(5) 0.104(5) 0.132(6) 0.054(5) -0.007(5) -0.040(4)
C54 0.168(6) 0.098(5) 0.052(3) 0.014(3) -0.008(3) -0.079(5)
C43 0.177(8) 0.194(8) 0.113(5) 0.095(6) -0.107(6) -0.141(7)
C45 0.068(4) 0.222(8) 0.077(4) 0.037(5) -0.033(4) 0.012(4)
C61 0.083(5) 0.097(5) 0.073(4) 0.013(3) 0.006(4) -0.016(4)

loop_
_atom_type_symbol
_atom_type_description
_atom_type_scat_dispersion_real
_atom_type_scat_dispersion_imag
_atom_type_scat_source
C C 0.0033 0.0016 'International Tables Vol C Tables 4.2.6.8 and 6.1.1.4'
H H 0.0000 0.0000 'International Tables Vol C Tables 4.2.6.8 and 6.1.1.4'
O O 0.0106 0.0060 'International Tables Vol C Tables 4.2.6.8 and 6.1.1.4'

loop_
_geom_angle_atom_site_label_1
_geom_angle_atom_site_label_2
_geom_angle_atom_site_label_3
_geom_angle
C17 O2 C16 117.4(3)
C26 O3 C25 116.3(3)
C8 O1 C7 118.5(3)
C1 C6 C7 120.2(3)
C1 C6 C5 119.9(3)
C5 C6 C7 119.9(3)
C3 C4 C25 118.3(3)
C5 C4 C3 121.1(3)
C5 C4 C25 120.6(3)
C1 C2 C3 120.9(3)
C1 C2 C16 119.5(3)
C3 C2 C16 119.5(4)
C6 C1 C14 119.1(3)
C2 C1 C6 119.6(3)
C2 C1 C14 121.2(3)
C4 C3 C23 120.6(3)
C2 C3 C4 118.8(3)
C2 C3 C23 120.6(3)
O1 C7 C6 107.0(3)
O1 C7 H7A 110.3
O1 C7 H7B 110.3
C6 C7 H7A 110.3
C6 C7 H7B 110.3
H7A C7 H7B 108.6
O2 C16 C2 107.8(3)
O2 C16 H16A 110.1
O2 C16 H16B 110.1
C2 C16 H16A 110.1
C2 C16 H16B 110.1
H16A C16 H16B 108.5
O2 C17 C22 115.4(4)
O2 C17 C18 124.3(4)
C18 C17 C22 120.3(4)
C6 C5 C32 120.0(4)
C4 C5 C6 119.6(3)
C4 C5 C32 120.4(3)
O3 C25 C4 107.1(3)
O3 C25 H25A 110.3
O3 C25 H25B 110.3
C4 C25 H25A 110.3
C4 C25 H25B 110.3
H25A C25 H25B 108.6
C3 C23 H23A 108.9
C3 C23 H23B 108.9
C3 C23 C24 113.3(3)
H23A C23 H23B 107.7
C24 C23 H23A 108.9
C24 C23 H23B 108.9
C1 C14 H14A 109.0
C1 C14 H14B 109.0
C1 C14 C15 113.1(3)
H14A C14 H14B 107.8
C15 C14 H14A 109.0
C15 C14 H14B 109.0
C17 C22 H22 119.8
C21 C22 C17 120.4(4)
C21 C22 H22 119.8
C5 C32 H32A 108.9
C5 C32 H32B 108.9
C5 C32 C33 113.3(3)
H32A C32 H32B 107.7
C33 C32 H32A 108.9
C33 C32 H32B 108.9
O1 C8 C9 116.0(4)
O1 C8 C13 124.7(4)
C13 C8 C9 119.4(4)
O3 C26 C27 116.4(4)
C31 C26 O3 123.5(4)
C31 C26 C27 120.1(4)
C26 C27 H27 120.3
C26 C27 C28 119.4(4)
C28 C27 H27 120.3
C23 C24 H24A 109.5
C23 C24 H24B 109.5
C23 C24 H24C 109.5
H24A C24 H24B 109.5
H24A C24 H24C 109.5
H24B C24 H24C 109.5
C26 C31 H31 120.1
C26 C31 C30 119.8(4)
C30 C31 H31 120.1
C22 C21 H21 120.1
C20 C21 C22 119.9(5)
C20 C21 H21 120.1
C17 C18 H18 120.6
C17 C18 C19 118.9(4)
C19 C18 H18 120.6
C32 C33 H33A 109.5
C32 C33 H33B 109.5
C32 C33 H33C 109.5
H33A C33 H33B 109.5
H33A C33 H33C 109.5
H33B C33 H33C 109.5
C14 C15 H15A 109.5
C14 C15 H15B 109.5
C14 C15 H15C 109.5
H15A C15 H15B 109.5
H15A C15 H15C 109.5
H15B C15 H15C 109.5
C8 C9 H9 119.8
C8 C9 C10 120.5(5)
C10 C9 H9 119.8
C30 C29 H29 120.3
C28 C29 H29 120.3
C28 C29 C30 119.4(5)
C21 C20 H20 120.0
C21 C20 C19 120.1(4)
C19 C20 H20 120.0
C18 C19 H19 119.8
C20 C19 C18 120.4(5)
C20 C19 H19 119.8
C31 C30 H30 119.6
C29 C30 C31 120.8(5)
C29 C30 H30 119.6
C27 C28 H28 119.7
C29 C28 C27 120.6(5)
C29 C28 H28 119.7
C8 C13 H13 120.6
C8 C13 C12 118.8(5)
C12 C13 H13 120.6
C9 C10 H10 119.8
C11 C10 C9 120.3(5)
C11 C10 H10 119.8
C13 C12 H12 118.8
C11 C12 C13 122.3(6)
C11 C12 H12 118.8
C10 C11 H11 120.7
C12 C11 C10 118.6(6)
C12 C11 H11 120.7
C50 O5 C49 117.3(3)
C41 O4 C40 118.3(4)
C36 C35 C49 119.8(3)
C34 C35 C36 120.6(3)
C34 C35 C49 119.5(3)
C59 O6 C58 116.7(3)
C38 C39 C34 120.6(3)
C38 C39 C40 119.2(3)
C34 C39 C40 120.2(3)
C39 C38 C37 119.5(3)
C39 C38 C65 120.5(3)
C37 C38 C65 119.9(3)
C35 C36 C37 119.4(3)
C35 C36 C56 121.6(3)
C37 C36 C56 119.0(3)
C38 C37 C36 120.4(3)
C38 C37 C58 119.3(3)
C36 C37 C58 120.3(4)
C35 C34 C39 119.4(3)
C35 C34 C47 121.1(3)
C39 C34 C47 119.4(3)
O4 C40 C39 108.1(3)
O4 C40 H40A 110.1
O4 C40 H40B 110.1
C39 C40 H40A 110.1
C39 C40 H40B 110.1
H40A C40 H40B 108.4
O5 C49 C35 108.7(3)
O5 C49 H49A 110.0
O5 C49 H49B 110.0
C35 C49 H49A 110.0
C35 C49 H49B 110.0
H49A C49 H49B 108.3
O6 C59 C60 115.4(4)
C64 C59 O6 125.1(4)
C64 C59 C60 119.4(4)
C36 C56 H56A 109.2
C36 C56 H56B 109.2
C36 C56 C57 111.9(3)
H56A C56 H56B 107.9
C57 C56 H56A 109.2
C57 C56 H56B 109.2
O6 C58 C37 107.9(3)
O6 C58 H58A 110.1
O6 C58 H58B 110.1
C37 C58 H58A 110.1
C37 C58 H58B 110.1
H58A C58 H58B 108.4
C51 C50 O5 124.7(4)
C55 C50 O5 116.0(4)
C55 C50 C51 119.3(4)
C38 C65 H65A 109.0
C38 C65 H65B 109.0
C38 C65 C66 113.0(3)
H65A C65 H65B 107.8
C66 C65 H65A 109.0
C66 C65 H65B 109.0
C34 C47 H47A 108.6
C34 C47 H47B 108.6
C34 C47 C48 114.5(3)
H47A C47 H47B 107.6
C48 C47 H47A 108.6
C48 C47 H47B 108.6
O4 C41 C42 115.5(5)
O4 C41 C46 123.7(5)
C46 C41 C42 120.7(5)
C50 C51 H51 119.7
C50 C51 C52 120.6(4)
C52 C51 H51 119.7
C56 C57 H57A 109.5
C56 C57 H57B 109.5
C56 C57 H57C 109.5
H57A C57 H57B 109.5
H57A C57 H57C 109.5
H57B C57 H57C 109.5
C47 C48 H48A 109.5
C47 C48 H48B 109.5
C47 C48 H48C 109.5
H48A C48 H48B 109.5
H48A C48 H48C 109.5
H48B C48 H48C 109.5
C52 C53 H53 120.1
C52 C53 C54 119.9(4)
C54 C53 H53 120.1
C59 C64 H64 119.9
C59 C64 C63 120.3(5)
C63 C64 H64 119.9
C59 C60 H60 120.3
C61 C60 C59 119.4(5)
C61 C60 H60 120.3
C50 C55 H55 120.0
C50 C55 C54 120.0(5)
C54 C55 H55 120.0
C65 C66 H66A 109.5
C65 C66 H66B 109.5
C65 C66 H66C 109.5
H66A C66 H66B 109.5
H66A C66 H66C 109.5
H66B C66 H66C 109.5
C41 C42 H42 120.4
C43 C42 C41 119.2(6)
C43 C42 H42 120.4
C43 C44 H44 120.4
C43 C44 C45 119.2(7)
C45 C44 H44 120.4
C41 C46 H46 120.7
C41 C46 C45 118.7(6)
C45 C46 H46 120.7
C64 C63 H63 120.0
C62 C63 C64 120.0(6)
C62 C63 H63 120.0
C51 C52 H52 120.2
C53 C52 C51 119.5(5)
C53 C52 H52 120.2
C63 C62 H62 119.7
C63 C62 C61 120.6(6)
C61 C62 H62 119.7
C53 C54 C55 120.7(5)
C53 C54 H54 119.7
C55 C54 H54 119.7
C42 C43 H43 119.0
C44 C43 C42 121.9(7)
C44 C43 H43 119.0
C44 C45 C46 120.3(7)
C44 C45 H45 119.9
C46 C45 H45 119.8
C60 C61 H61 119.9
C62 C61 C60 120.2(6)
C62 C61 H61 119.9

loop_
_geom_bond_atom_site_label_1
_geom_bond_atom_site_label_2
_geom_bond_distance
O2 C16 1.435(4)
O2 C17 1.367(4)
O3 C25 1.425(4)
O3 C26 1.383(4)
O1 C7 1.437(4)
O1 C8 1.363(4)
C6 C1 1.406(4)
C6 C7 1.503(4)
C6 C5 1.408(4)
C4 C3 1.410(4)
C4 C5 1.383(5)
C4 C25 1.515(4)
C2 C1 1.395(4)
C2 C3 1.395(4)
C2 C16 1.504(4)
C1 C14 1.519(4)
C3 C23 1.514(5)
C7 H7A 0.9700
C7 H7B 0.9700
C16 H16A 0.9700
C16 H16B 0.9700
C17 C22 1.383(5)
C17 C18 1.370(5)
C5 C32 1.515(5)
C25 H25A 0.9700
C25 H25B 0.9700
C23 H23A 0.9700
C23 H23B 0.9700
C23 C24 1.525(4)
C14 H14A 0.9700
C14 H14B 0.9700
C14 C15 1.520(5)
C22 H22 0.9300
C22 C21 1.370(5)
C32 H32A 0.9700
C32 H32B 0.9700
C32 C33 1.520(5)
C8 C9 1.365(5)
C8 C13 1.365(5)
C26 C27 1.383(5)
C26 C31 1.365(5)
C27 H27 0.9300
C27 C28 1.386(5)
C24 H24A 0.9600
C24 H24B 0.9600
C24 H24C 0.9600
C31 H31 0.9300
C31 C30 1.382(5)
C21 H21 0.9300
C21 C20 1.367(6)
C18 H18 0.9300
C18 C19 1.393(5)
C33 H33A 0.9600
C33 H33B 0.9600
C33 H33C 0.9600
C15 H15A 0.9600
C15 H15B 0.9600
C15 H15C 0.9600
C9 H9 0.9300
C9 C10 1.378(6)
C29 H29 0.9300
C29 C30 1.371(6)
C29 C28 1.366(6)
C20 H20 0.9300
C20 C19 1.379(6)
C19 H19 0.9300
C30 H30 0.9300
C28 H28 0.9300
C13 H13 0.9300
C13 C12 1.376(6)
C10 H10 0.9300
C10 C11 1.357(7)
C12 H12 0.9300
C12 C11 1.349(7)
C11 H11 0.9300
O5 C49 1.428(4)
O5 C50 1.369(4)
O4 C40 1.428(4)
O4 C41 1.370(5)
C35 C36 1.394(4)
C35 C34 1.388(5)
C35 C49 1.506(4)
O6 C59 1.364(4)
O6 C58 1.430(4)
C39 C38 1.391(4)
C39 C34 1.406(4)
C39 C40 1.491(5)
C38 C37 1.392(5)
C38 C65 1.525(4)
C36 C37 1.408(4)
C36 C56 1.518(5)
C37 C58 1.503(5)
C34 C47 1.510(5)
C40 H40A 0.9700
C40 H40B 0.9700
C49 H49A 0.9700
C49 H49B 0.9700
C59 C64 1.363(5)
C59 C60 1.388(5)
C56 H56A 0.9700
C56 H56B 0.9700
C56 C57 1.521(4)
C58 H58A 0.9700
C58 H58B 0.9700
C50 C51 1.370(5)
C50 C55 1.367(5)
C65 H65A 0.9700
C65 H65B 0.9700
C65 C66 1.529(5)
C47 H47A 0.9700
C47 H47B 0.9700
C47 C48 1.530(5)
C41 C42 1.375(6)
C41 C46 1.371(6)
C51 H51 0.9300
C51 C52 1.387(5)
C57 H57A 0.9600
C57 H57B 0.9600
C57 H57C 0.9600
C48 H48A 0.9600
C48 H48B 0.9600
C48 H48C 0.9600
C53 H53 0.9300
C53 C52 1.360(6)
C53 C54 1.366(6)
C64 H64 0.9300
C64 C63 1.390(6)
C60 H60 0.9300
C60 C61 1.387(6)
C55 H55 0.9300
C55 C54 1.374(5)
C66 H66A 0.9600
C66 H66B 0.9600
C66 H66C 0.9600
C42 H42 0.9300
C42 C43 1.368(7)
C44 H44 0.9300
C44 C43 1.345(9)
C44 C45 1.381(9)
C46 H46 0.9300
C46 C45 1.396(6)
C63 H63 0.9300
C63 C62 1.353(7)
C52 H52 0.9300
C62 H62 0.9300
C62 C61 1.358(7)
C54 H54 0.9300
C43 H43 0.9300
C45 H45 0.9300
C61 H61 0.9300

loop_
_geom_torsion_atom_site_label_1
_geom_torsion_atom_site_label_2
_geom_torsion_atom_site_label_3
_geom_torsion_atom_site_label_4
_geom_torsion
O2 C17 C22 C21 179.1(3)
O2 C17 C18 C19 -178.9(3)
O3 C26 C27 C28 177.0(3)
O3 C26 C31 C30 -177.5(4)
O1 C8 C9 C10 178.8(4)
O1 C8 C13 C12 -178.4(4)
C6 C1 C14 C15 -86.3(4)
C6 C5 C32 C33 91.6(4)
C4 C3 C23 C24 100.4(4)
C4 C5 C32 C33 -88.1(5)
C2 C1 C14 C15 92.6(4)
C2 C3 C23 C24 -79.1(4)
C1 C6 C7 O1 -93.4(4)
C1 C6 C5 C4 -0.6(5)
C1 C6 C5 C32 179.8(3)
C1 C2 C3 C4 -0.2(5)
C1 C2 C3 C23 179.3(3)
C1 C2 C16 O2 -80.8(4)
C3 C4 C5 C6 2.7(5)
C3 C4 C5 C32 -177.7(3)
C3 C4 C25 O3 77.0(4)
C3 C2 C1 C6 2.3(5)
C3 C2 C1 C14 -176.5(3)
C3 C2 C16 O2 98.8(4)
C7 O1 C8 C9 178.3(3)
C7 O1 C8 C13 -0.8(6)
C7 C6 C1 C2 176.0(3)
C7 C6 C1 C14 -5.1(5)
C7 C6 C5 C4 -178.5(3)
C7 C6 C5 C32 1.9(5)
C16 O2 C17 C22 -172.8(3)
C16 O2 C17 C18 7.0(5)
C16 C2 C1 C6 -178.1(3)
C16 C2 C1 C14 3.1(5)
C16 C2 C3 C4 -179.9(3)
C16 C2 C3 C23 -0.4(5)
C17 O2 C16 C2 -180.0(3)
C17 C22 C21 C20 -0.5(7)
C17 C18 C19 C20 0.1(7)
C5 C6 C1 C2 -1.9(5)
C5 C6 C1 C14 177.0(3)
C5 C6 C7 O1 84.6(4)
C5 C4 C3 C2 -2.3(5)
C5 C4 C3 C23 178.2(3)
C5 C4 C25 O3 -101.6(4)
C25 O3 C26 C27 149.8(4)
C25 O3 C26 C31 -32.0(5)
C25 C4 C3 C2 179.2(3)
C25 C4 C3 C23 -0.3(5)
C25 C4 C5 C6 -178.8(3)
C25 C4 C5 C32 0.8(5)
C22 C17 C18 C19 0.8(6)
C22 C21 C20 C19 1.4(7)
C8 O1 C7 C6 169.1(3)
C8 C9 C10 C11 -0.9(8)
C8 C13 C12 C11 -0.2(9)
C26 O3 C25 C4 -167.6(3)
C26 C27 C28 C29 1.4(7)
C26 C31 C30 C29 0.0(7)
C27 C26 C31 C30 0.6(6)
C31 C26 C27 C28 -1.3(6)
C21 C20 C19 C18 -1.2(7)
C18 C17 C22 C21 -0.7(6)
C9 C8 C13 C12 2.6(7)
C9 C10 C11 C12 3.2(10)
C30 C29 C28 C27 -0.7(7)
C28 C29 C30 C31 0.0(8)
C13 C8 C9 C10 -2.0(7)
C13 C12 C11 C10 -2.7(10)
O5 C50 C51 C52 -179.8(4)
O5 C50 C55 C54 180.0(4)
O4 C41 C42 C43 -177.1(4)
O4 C41 C46 C45 176.2(4)
C35 C36 C37 C38 -2.2(5)
C35 C36 C37 C58 -179.3(3)
C35 C36 C56 C57 -85.4(4)
C35 C34 C47 C48 91.9(4)
O6 C59 C64 C63 177.9(4)
O6 C59 C60 C61 -179.9(4)
C39 C38 C37 C36 3.5(5)
C39 C38 C37 C58 -179.5(3)
C39 C38 C65 C66 89.7(4)
C39 C34 C47 C48 -87.6(4)
C38 C39 C34 C35 1.2(5)
C38 C39 C34 C47 -179.3(3)
C38 C39 C40 O4 89.0(4)
C38 C37 C58 O6 -85.0(4)
C36 C35 C34 C39 0.0(5)
C36 C35 C34 C47 -179.5(3)
C36 C35 C49 O5 103.7(4)
C36 C37 C58 O6 92.1(4)
C37 C38 C65 C66 -90.7(4)
C37 C36 C56 C57 93.7(4)
C34 C35 C36 C37 0.5(5)
C34 C35 C36 C56 179.7(3)
C34 C35 C49 O5 -78.1(4)
C34 C39 C38 C37 -2.9(5)
C34 C39 C38 C65 176.7(3)
C34 C39 C40 O4 -88.7(4)
C40 O4 C41 C42 177.5(3)
C40 O4 C41 C46 0.8(6)
C40 C39 C38 C37 179.4(3)
C40 C39 C38 C65 -1.0(5)
C40 C39 C34 C35 178.9(3)
C40 C39 C34 C47 -1.6(5)
C49 O5 C50 C51 19.6(5)
C49 O5 C50 C55 -161.5(4)
C49 C35 C36 C37 178.7(3)
C49 C35 C36 C56 -2.1(5)
C49 C35 C34 C39 -178.2(3)
C49 C35 C34 C47 2.3(5)
C59 O6 C58 C37 167.5(3)
C59 C64 C63 C62 1.4(8)
C59 C60 C61 C62 2.2(8)
C56 C36 C37 C38 178.6(3)
C56 C36 C37 C58 1.5(5)
C58 O6 C59 C64 25.0(6)
C58 O6 C59 C60 -157.3(3)
C50 O5 C49 C35 166.4(3)
C50 C51 C52 C53 -1.7(7)
C50 C55 C54 C53 1.2(8)
C65 C38 C37 C36 -176.2(3)
C65 C38 C37 C58 0.9(5)
C41 O4 C40 C39 -173.6(3)
C41 C42 C43 C44 -0.1(9)
C41 C46 C45 C44 1.4(9)
C51 C50 C55 C54 -1.0(7)
C64 C59 C60 C61 -2.0(7)
C64 C63 C62 C61 -1.2(9)
C60 C59 C64 C63 0.3(7)
C55 C50 C51 C52 1.3(6)
C42 C41 C46 C45 -0.3(8)
C46 C41 C42 C43 -0.3(7)
C63 C62 C61 C60 -0.6(9)
C52 C53 C54 C55 -1.6(9)
C54 C53 C52 C51 1.8(8)
C43 C44 C45 C46 -1.8(11)
C45 C44 C43 C42 1.1(12)
